data_2013178
loop_
_publ_author_name
'Ch\;eci\'nska, Lilianna'
'Siero\'n, Les\/law'
'Bukowska-Strzy\.zewska, Maria'
'Kudzin, Zbigniew H.'
'F\'abi\'an, L\'aszl\'o'

_publ_section_title
;
 Two derivatives of (<i>N</i>-phenylthioureidoalkyl)phosphonates
;
_journal_issue 1
_journal_name_full 'Acta Crystallographica Section C'
_journal_page_first o46
_journal_page_last o50
_journal_paper_doi 10.1107/S0108270102021820
_journal_volume 59
_journal_year 2003
_chemical_formula_moiety 'C24 H27 N2 O3 P S'
_chemical_formula_sum 'C24 H27 N2 O3 P S'
_chemical_formula_weight 454.51
_chemical_name_systematic
;
diphenyl [2-methyl-1-(3-phenylthioureido)butyl]phosphonate
;
_space_group_IT_number 14
_symmetry_cell_setting monoclinic
_symmetry_space_group_name_Hall '-P 2ybc'
_symmetry_space_group_name_H-M 'P 1 21/c 1'
_atom_sites_solution_hydrogens mixed
_atom_sites_solution_primary direct
_atom_sites_solution_secondary direct
_audit_creation_method SHELXL97
_cell_angle_alpha 90
_cell_angle_beta 91.973(3)
_cell_angle_gamma 90
_cell_formula_units_Z 4
_cell_length_a 9.9402(4)
_cell_length_b 16.7505(6)
_cell_length_c 14.1979(5)
_cell_measurement_reflns_used 11020
_cell_measurement_temperature 293(2)
_cell_measurement_theta_max 26.90
_cell_measurement_theta_min 1.88
_cell_volume 2362.60(15)
_computing_cell_refinement 'CrysAlis CCD'
_computing_data_collection 'CrysAlis CCD in KM-4 CCD Software (Kuma, 2001)'
_computing_data_reduction 'CrysAlis RED in KM-4 CCD Software'
_computing_molecular_graphics 'PLATON (Spek, 1998)'
_computing_publication_material 'PARST97 (Nardelli, 1996)'
_computing_structure_refinement 'SHELXL97 (Sheldrick, 1997)'
_computing_structure_solution 'SHELXS97 (Sheldrick, 1997)'
_diffrn_ambient_temperature 293(2)
_diffrn_measured_fraction_theta_full 0.997
_diffrn_measured_fraction_theta_max 0.997
_diffrn_measurement_device_type 'Kuma KM-4 CCD area-detector'
_diffrn_measurement_method \w
_diffrn_radiation_monochromator graphite
_diffrn_radiation_source 'CX-Mo12x0.4-S Seifert Mo tube'
_diffrn_radiation_type MoK\a
_diffrn_radiation_wavelength 0.71073
_diffrn_reflns_av_R_equivalents 0.024
_diffrn_reflns_av_sigmaI/netI 0.027
_diffrn_reflns_limit_h_max 11
_diffrn_reflns_limit_h_min -11
_diffrn_reflns_limit_k_max 19
_diffrn_reflns_limit_k_min -19
_diffrn_reflns_limit_l_max 16
_diffrn_reflns_limit_l_min -16
_diffrn_reflns_number 14062
_diffrn_reflns_theta_full 25.00
_diffrn_reflns_theta_max 25.00
_diffrn_reflns_theta_min 3.46
_diffrn_standards_decay_% 0
_exptl_absorpt_coefficient_mu 0.232
_exptl_absorpt_correction_T_max 0.950
_exptl_absorpt_correction_T_min 0.901
_exptl_absorpt_correction_type numerical
_exptl_absorpt_process_details '(X-RED; Stoe & Cie, 1999)'
_exptl_crystal_colour colourless
_exptl_crystal_density_diffrn 1.278
_exptl_crystal_density_meas ?
_exptl_crystal_density_method 'not measured'
_exptl_crystal_description prism
_exptl_crystal_F_000 960
_exptl_crystal_size_max 0.45
_exptl_crystal_size_mid 0.32
_exptl_crystal_size_min 0.25
_refine_diff_density_max 0.32
_refine_diff_density_min -0.28
_refine_ls_extinction_method none
_refine_ls_goodness_of_fit_ref 1.161
_refine_ls_hydrogen_treatment mixed
_refine_ls_matrix_type full
_refine_ls_number_parameters 320
_refine_ls_number_reflns 4148
_refine_ls_number_restraints 231
_refine_ls_restrained_S_all 1.178
_refine_ls_R_factor_all 0.066
_refine_ls_R_factor_gt 0.045
_refine_ls_shift/su_max <0.001
_refine_ls_shift/su_mean 0.000
_refine_ls_structure_factor_coef Fsqd
_refine_ls_weighting_details 'calc w = 1/[\s^2^(Fo^2^)+(0.0682P)^2^+0.0422P] where P=(Fo^2^+2Fc^2^)/3'
_refine_ls_weighting_scheme calc
_refine_ls_wR_factor_gt 0.118
_refine_ls_wR_factor_ref 0.132
_reflns_number_gt 3184
_reflns_number_total 4148
_reflns_threshold_expression I>2\s(I)
_cod_data_source_file ln1150.cif
_cod_data_source_block II
_cod_depositor_comments
;
The following automatic conversions were performed:
'_symmetry_cell_setting' value 'Monoclinic' changed to 'monoclinic'
according to '/home/saulius/struct/CIF-dictionaries/cif_core.dic'
dictionary named 'cif_core.dic' version 2.4.1 from 2010-06-29.

Automatic conversion script
Id: cif_fix_enum 1527 2010-12-29 10:47:43Z saulius 

The following automatic conversions were performed:

'_symmetry_cell_setting' value 'Monoclinic' changed to 'monoclinic'
according to /home/saulius/struct/CIF-dictionaries/cif_core.dic
dictionary named 'cif_core.dic' version 2.4.1 from 2010-06-29.

Automatic conversion script
Id: cif_fix_values 1715 2011-07-08 13:25:40Z adriana 

The following automatic conversions were performed:

'_exptl_crystal_density_meas' value 'not measured' was changed to '?'
- the value is perceived as not measured.

Automatic conversion script
Id: cif_fix_values 3008 2015-01-20 13:52:24Z robertas 
;
_cod_original_sg_symbol_H-M 'P 21/c'
_cod_database_code 2013178
_cod_database_fobs_code 2013178

loop_
_symmetry_equiv_pos_as_xyz
'x, y, z'
'-x, y+1/2, -z+1/2'
'-x, -y, -z'
'x, -y-1/2, z-1/2'

loop_
_atom_site_label
_atom_site_fract_x
_atom_site_fract_y
_atom_site_fract_z
_atom_site_U_iso_or_equiv
_atom_site_adp_type
_atom_site_calc_flag
_atom_site_refinement_flags
_atom_site_occupancy
_atom_site_disorder_assembly
_atom_site_disorder_group
_atom_site_type_symbol
S1 0.41733(9) 0.33503(4) 0.22394(5) 0.0764(3) Uani d . 1 . . S
C1 0.4009(2) 0.41162(13) 0.29735(15) 0.0475(5) Uani d . 1 . . C
N1 0.3649(2) 0.48546(12) 0.26852(14) 0.0552(5) Uani d D 1 . . N
H1 0.361(2) 0.5208(13) 0.3087(16) 0.055(7) Uiso d D 1 . . H
N2 0.42313(19) 0.40706(11) 0.39175(13) 0.0495(5) Uani d D 1 . . N
H2 0.410(2) 0.4484(12) 0.4229(15) 0.046(6) Uiso d D 1 . . H
C2 0.4646(2) 0.33567(13) 0.44276(15) 0.0475(5) Uani d . 1 . . C
H201 0.4751 0.2932 0.3962 0.057 Uiso calc R 1 . . H
C3 0.3601(2) 0.30688(15) 0.51237(18) 0.0618(7) Uani d . 1 . . C
H301 0.4006 0.2621 0.5475 0.074 Uiso calc R 1 . . H
C4 0.3240(3) 0.37063(19) 0.5847(2) 0.0861(9) Uani d . 1 . . C
H401 0.2638 0.3482 0.6291 0.129 Uiso calc R 1 . . H
H402 0.2810 0.4149 0.5529 0.129 Uiso calc R 1 . . H
H403 0.4044 0.3887 0.6175 0.129 Uiso calc R 1 . . H
C5 0.2356(3) 0.27521(19) 0.4608(3) 0.0914(10) Uani d . 1 . . C
H501 0.1630 0.2727 0.5046 0.110 Uiso calc R 1 . . H
H502 0.2092 0.3128 0.4115 0.110 Uiso calc R 1 . . H
C6 0.2515(4) 0.1946(2) 0.4173(4) 0.1354(17) Uani d . 1 . . C
H601 0.2826 0.1574 0.4647 0.203 Uiso calc R 1 . . H
H602 0.3158 0.1976 0.3685 0.203 Uiso calc R 1 . . H
H603 0.1664 0.1771 0.3909 0.203 Uiso calc R 1 . . H
P1 0.62958(6) 0.35621(3) 0.49463(4) 0.04534(19) Uani d . 1 . . P
O1 0.64574(15) 0.43137(8) 0.54679(10) 0.0505(4) Uani d . 1 . . O
O2 0.65682(16) 0.27821(9) 0.55433(12) 0.0605(5) Uani d D 1 . . O
O3 0.72806(18) 0.34712(10) 0.41148(13) 0.0674(5) Uani d . 1 . . O
C11 0.3427(3) 0.50966(14) 0.17258(16) 0.0538(6) Uani d . 1 . . C
C12 0.4325(3) 0.56019(19) 0.1326(2) 0.0804(8) Uani d . 1 . . C
H12 0.5086 0.5766 0.1673 0.096 Uiso calc R 1 . . H
C13 0.4115(4) 0.5871(2) 0.0411(2) 0.1054(12) Uani d . 1 . . C
H13 0.4733 0.6214 0.0146 0.126 Uiso calc R 1 . . H
C14 0.3012(5) 0.5637(2) -0.0093(2) 0.0975(11) Uani d . 1 . . C
H14 0.2871 0.5816 -0.0709 0.117 Uiso calc R 1 . . H
C15 0.2104(4) 0.5139(2) 0.0299(2) 0.0940(10) Uani d . 1 . . C
H15 0.1342 0.4981 -0.0051 0.113 Uiso calc R 1 . . H
C16 0.2307(3) 0.48615(19) 0.12255(19) 0.0772(8) Uani d . 1 . . C
H16 0.1685 0.4522 0.1492 0.093 Uiso calc R 1 . . H
C31 0.8092(2) 0.40726(14) 0.37285(18) 0.0558(6) Uani d . 1 . . C
C32 0.9315(3) 0.42194(18) 0.4143(2) 0.0761(8) Uani d . 1 . . C
H32 0.9592 0.3951 0.4689 0.091 Uiso calc R 1 . . H
C33 1.0139(3) 0.4775(2) 0.3738(3) 0.0988(11) Uani d . 1 . . C
H33 1.0981 0.4884 0.4013 0.119 Uiso calc R 1 . . H
C34 0.9730(5) 0.5167(2) 0.2939(3) 0.1024(12) Uani d . 1 . . C
H34 1.0286 0.5545 0.2672 0.123 Uiso calc R 1 . . H
C35 0.8493(4) 0.4999(2) 0.2530(2) 0.0994(11) Uani d . 1 . . C
H35 0.8213 0.5263 0.1981 0.119 Uiso calc R 1 . . H
C36 0.7656(3) 0.4438(2) 0.2928(2) 0.0778(8) Uani d . 1 . . C
H36 0.6819 0.4317 0.2651 0.093 Uiso calc R 1 . . H
C21A 0.7620(5) 0.2735(5) 0.6187(3) 0.0614(11) Uani d PGDU 0.50 A 1 C
C22A 0.7274(4) 0.2986(4) 0.7079(4) 0.0685(11) Uani d PGU 0.50 A 1 C
H22A 0.6423 0.3196 0.7173 0.082 Uiso calc PR 0.50 A 1 H
C23A 0.8199(4) 0.2923(3) 0.7832(3) 0.0798(13) Uani d PGU 0.50 A 1 C
H23A 0.7967 0.3091 0.8429 0.096 Uiso calc PR 0.50 A 1 H
C24A 0.9471(4) 0.2609(3) 0.7692(3) 0.0812(14) Uani d PGU 0.50 A 1 C
H24A 1.0090 0.2567 0.8196 0.097 Uiso calc PR 0.50 A 1 H
C25A 0.9818(4) 0.2358(3) 0.6800(3) 0.0803(13) Uani d PGU 0.50 A 1 C
H25A 1.0669 0.2148 0.6706 0.096 Uiso calc PR 0.50 A 1 H
C26A 0.8892(5) 0.2421(4) 0.6047(3) 0.0737(12) Uani d PGU 0.50 A 1 C
H26A 0.9124 0.2253 0.5450 0.088 Uiso calc PR 0.50 A 1 H
C21B 0.7645(4) 0.2668(5) 0.6162(4) 0.0612(11) Uani d PGDU 0.50 A 2 C
C22B 0.7693(4) 0.2888(4) 0.7107(4) 0.0711(11) Uani d PGU 0.50 A 2 C
H22B 0.6964 0.3147 0.7363 0.085 Uiso calc PR 0.50 A 2 H
C23B 0.8831(4) 0.2719(3) 0.7669(3) 0.0770(13) Uani d PGU 0.50 A 2 C
H23B 0.8863 0.2866 0.8301 0.092 Uiso calc PR 0.50 A 2 H
C24B 0.9920(3) 0.2331(3) 0.7286(3) 0.0776(13) Uani d PGU 0.50 A 2 C
H24B 1.0681 0.2218 0.7661 0.093 Uiso calc PR 0.50 A 2 H
C25B 0.9872(4) 0.2111(3) 0.6341(3) 0.0773(13) Uani d PGU 0.50 A 2 C
H25B 1.0601 0.1852 0.6085 0.093 Uiso calc PR 0.50 A 2 H
C26B 0.8735(5) 0.2280(4) 0.5779(3) 0.0684(12) Uani d PGU 0.50 A 2 C
H26B 0.8703 0.2133 0.5147 0.082 Uiso calc PR 0.50 A 2 H

loop_
_atom_site_aniso_label
_atom_site_aniso_U_11
_atom_site_aniso_U_22
_atom_site_aniso_U_33
_atom_site_aniso_U_12
_atom_site_aniso_U_13
_atom_site_aniso_U_23
S1 0.1148(6) 0.0614(4) 0.0518(4) 0.0187(4) -0.0161(4) -0.0198(3)
C1 0.0529(13) 0.0469(13) 0.0421(12) 0.0004(10) -0.0052(10) -0.0042(10)
N1 0.0812(14) 0.0473(12) 0.0368(11) 0.0036(10) -0.0037(10) -0.0034(9)
N2 0.0683(13) 0.0410(11) 0.0384(10) 0.0050(9) -0.0078(9) -0.0078(9)
C2 0.0582(13) 0.0393(11) 0.0445(12) 0.0011(10) -0.0039(10) -0.0025(10)
C3 0.0578(15) 0.0575(15) 0.0698(17) -0.0032(12) -0.0007(13) 0.0124(13)
C4 0.089(2) 0.094(2) 0.077(2) 0.0047(17) 0.0307(16) 0.0088(18)
C5 0.0635(18) 0.082(2) 0.128(3) -0.0081(15) -0.0093(18) 0.016(2)
C6 0.125(3) 0.078(2) 0.199(5) -0.020(2) -0.060(3) -0.003(3)
P1 0.0528(3) 0.0391(3) 0.0439(3) 0.0005(2) -0.0016(3) -0.0037(2)
O1 0.0643(10) 0.0414(8) 0.0455(8) -0.0007(7) -0.0030(7) -0.0060(7)
O2 0.0635(10) 0.0434(9) 0.0729(11) -0.0014(7) -0.0200(9) 0.0059(8)
O3 0.0781(12) 0.0537(10) 0.0719(12) -0.0082(8) 0.0259(9) -0.0175(9)
C11 0.0688(15) 0.0527(14) 0.0398(13) 0.0089(12) -0.0022(11) -0.0012(11)
C12 0.093(2) 0.083(2) 0.0641(18) -0.0123(17) -0.0077(15) 0.0172(16)
C13 0.142(3) 0.099(3) 0.076(2) -0.017(2) 0.006(2) 0.031(2)
C14 0.145(3) 0.092(2) 0.0546(19) 0.023(2) -0.013(2) 0.0104(18)
C15 0.096(2) 0.121(3) 0.063(2) 0.016(2) -0.0290(18) -0.012(2)
C16 0.0814(19) 0.092(2) 0.0577(17) -0.0027(16) -0.0077(15) -0.0055(15)
C31 0.0584(15) 0.0534(14) 0.0566(15) -0.0032(11) 0.0149(12) -0.0122(12)
C32 0.0632(17) 0.083(2) 0.0824(19) -0.0003(14) 0.0015(15) -0.0018(16)
C33 0.068(2) 0.110(3) 0.119(3) -0.0288(19) 0.017(2) -0.023(2)
C34 0.119(3) 0.086(2) 0.105(3) -0.035(2) 0.052(3) -0.012(2)
C35 0.138(3) 0.095(2) 0.066(2) -0.001(2) 0.022(2) 0.0113(18)
C36 0.0784(19) 0.093(2) 0.0624(18) -0.0052(17) 0.0039(15) -0.0023(17)
C21A 0.0656(19) 0.052(2) 0.066(2) -0.0098(18) -0.0155(19) 0.0160(19)
C22A 0.075(2) 0.059(2) 0.070(2) -0.012(2) -0.018(2) 0.020(2)
C23A 0.082(3) 0.077(2) 0.079(2) -0.006(2) -0.023(2) 0.025(2)
C24A 0.077(3) 0.083(3) 0.082(2) -0.003(2) -0.024(2) 0.025(2)
C25A 0.074(2) 0.084(3) 0.081(3) -0.003(2) -0.026(2) 0.022(2)
C26A 0.072(2) 0.072(2) 0.076(2) -0.003(2) -0.016(2) 0.018(2)
C21B 0.0644(19) 0.052(2) 0.066(2) -0.0084(18) -0.0152(19) 0.0189(18)
C22B 0.074(2) 0.066(2) 0.072(2) -0.009(2) -0.017(2) 0.0199(19)
C23B 0.073(3) 0.083(3) 0.073(2) -0.008(2) -0.023(2) 0.026(2)
C24B 0.076(2) 0.085(3) 0.070(3) -0.008(2) -0.020(2) 0.026(2)
C25B 0.074(2) 0.080(3) 0.077(3) 0.000(2) -0.017(2) 0.020(2)
C26B 0.065(2) 0.067(2) 0.071(2) 0.000(2) -0.017(2) 0.018(2)

loop_
_atom_type_symbol
_atom_type_description
_atom_type_scat_dispersion_real
_atom_type_scat_dispersion_imag
_atom_type_scat_source
C C 0.0033 0.0016 'International Tables Vol C Tables 4.2.6.8 and 6.1.1.4'
H H 0.0000 0.0000 'International Tables Vol C Tables 4.2.6.8 and 6.1.1.4'
N N 0.0061 0.0033 'International Tables Vol C Tables 4.2.6.8 and 6.1.1.4'
O O 0.0106 0.0060 'International Tables Vol C Tables 4.2.6.8 and 6.1.1.4'
P P 0.1023 0.0942 'International Tables Vol C Tables 4.2.6.8 and 6.1.1.4'
S S 0.1246 0.1234 'International Tables Vol C Tables 4.2.6.8 and 6.1.1.4'

loop_
_geom_angle_atom_site_label_1
_geom_angle_atom_site_label_2
_geom_angle_atom_site_label_3
_geom_angle
_geom_angle_publ_flag
N1 C1 N2 112.66(19) yes
N1 C1 S1 123.24(17) yes
N2 C1 S1 124.10(17) yes
C1 N1 C11 125.4(2) yes
C1 N1 H1 117.9(16) no
C11 N1 H1 116.4(16) no
C1 N2 C2 125.10(19) yes
C1 N2 H2 117.1(15) no
C2 N2 H2 117.8(15) no
N2 C2 C3 113.19(19) no
N2 C2 P1 106.53(14) yes
C3 C2 P1 114.94(16) no
N2 C2 H201 107.3 no
C3 C2 H201 107.3 no
P1 C2 H201 107.3 no
C5 C3 C4 111.2(2) no
C5 C3 C2 111.0(2) no
C4 C3 C2 113.1(2) no
C5 C3 H301 107.1 no
C4 C3 H301 107.1 no
C2 C3 H301 107.1 no
C3 C4 H401 109.5 no
C3 C4 H402 109.5 no
H401 C4 H402 109.5 no
C3 C4 H403 109.5 no
H401 C4 H403 109.5 no
H402 C4 H403 109.5 no
C6 C5 C3 114.8(3) no
C6 C5 H501 108.6 no
C3 C5 H501 108.6 no
C6 C5 H502 108.6 no
C3 C5 H502 108.6 no
H501 C5 H502 107.5 no
C5 C6 H601 109.5 no
C5 C6 H602 109.5 no
H601 C6 H602 109.5 no
C5 C6 H603 109.5 no
H601 C6 H603 109.5 no
H602 C6 H603 109.5 no
O1 P1 O3 113.79(9) yes
O1 P1 O2 115.23(9) yes
O3 P1 O2 102.97(10) yes
O1 P1 C2 116.82(10) yes
O3 P1 C2 104.85(10) yes
O2 P1 C2 101.42(9) yes
C21A O2 P1 121.4(4) no
C21B O2 P1 125.1(4) no
C31 O3 P1 127.09(14) no
C16 C11 C12 119.8(2) no
C16 C11 N1 120.8(2) no
C12 C11 N1 119.3(2) no
C11 C12 C13 120.8(3) no
C11 C12 H12 119.6 no
C13 C12 H12 119.6 no
C14 C13 C12 119.9(3) no
C14 C13 H13 120.1 no
C12 C13 H13 120.1 no
C13 C14 C15 120.0(3) no
C13 C14 H14 120.0 no
C15 C14 H14 120.0 no
C14 C15 C16 120.7(3) no
C14 C15 H15 119.6 no
C16 C15 H15 119.6 no
C11 C16 C15 118.9(3) no
C11 C16 H16 120.6 no
C15 C16 H16 120.6 no
C36 C31 C32 122.8(3) no
C36 C31 O3 118.6(2) no
C32 C31 O3 118.4(2) no
C31 C32 C33 118.6(3) no
C31 C32 H32 120.7 no
C33 C32 H32 120.7 no
C34 C33 C32 120.6(3) no
C34 C33 H33 119.7 no
C32 C33 H33 119.7 no
C33 C34 C35 119.5(3) no
C33 C34 H34 120.3 no
C35 C34 H34 120.3 no
C34 C35 C36 120.5(3) no
C34 C35 H35 119.7 no
C36 C35 H35 119.7 no
C31 C36 C35 118.0(3) no
C31 C36 H36 121.0 no
C35 C36 H36 121.0 no
O2 C21A C22A 112.6(4) no
O2 C21A C26A 127.2(4) no
C22A C21A C26A 120.0 no
C23A C22A C21A 120.0 no
C23A C22A H22A 120.0 no
C21A C22A H22A 120.0 no
C22A C23A C24A 120.0 no
C22A C23A H23A 120.0 no
C24A C23A H23A 120.0 no
C23A C24A C25A 120.0 no
C23A C24A H24A 120.0 no
C25A C24A H24A 120.0 no
C26A C25A C24A 120.0 no
C26A C25A H25A 120.0 no
C24A C25A H25A 120.0 no
C25A C26A C21A 120.0 no
C25A C26A H26A 120.0 no
C21A C26A H26A 120.0 no
O2 C21B C22B 125.5(4) no
O2 C21B C26B 114.5(4) no
C22B C21B C26B 120.0 no
C23B C22B C21B 120.0 no
C23B C22B H22B 120.0 no
C21B C22B H22B 120.0 no
C22B C23B C24B 120.0 no
C22B C23B H23B 120.0 no
C24B C23B H23B 120.0 no
C25B C24B C23B 120.0 no
C25B C24B H24B 120.0 no
C23B C24B H24B 120.0 no
C26B C25B C24B 120.0 no
C26B C25B H25B 120.0 no
C24B C25B H25B 120.0 no
C25B C26B C21B 120.0 no
C25B C26B H26B 120.0 no
C21B C26B H26B 120.0 no

loop_
_geom_bond_atom_site_label_1
_geom_bond_atom_site_label_2
_geom_bond_site_symmetry_2
_geom_bond_distance
_geom_bond_publ_flag
S1 C1 . 1.664(2) yes
C1 N1 . 1.347(3) yes
C1 N2 . 1.353(3) yes
N1 C11 . 1.431(3) yes
N1 H1 . 0.825(19) no
N2 C2 . 1.450(3) yes
N2 H2 . 0.833(19) no
C2 C3 . 1.535(3) no
C2 P1 . 1.808(2) yes
C2 H201 . 0.9800 no
C3 C5 . 1.513(4) no
C3 C4 . 1.533(4) no
C3 H301 . 0.9800 no
C4 H401 . 0.9600 no
C4 H402 . 0.9600 no
C4 H403 . 0.9600 no
C5 C6 . 1.494(5) no
C5 H501 . 0.9700 no
C5 H502 . 0.9700 no
C6 H601 . 0.9600 no
C6 H602 . 0.9600 no
C6 H603 . 0.9600 no
P1 O1 . 1.4667(14) yes
P1 O3 . 1.5668(17) yes
P1 O2 . 1.5758(16) yes
O2 C21A . 1.367(3) no
O2 C21B . 1.375(2) no
O3 C31 . 1.413(3) no
C11 C16 . 1.358(4) no
C11 C12 . 1.368(4) no
C12 C13 . 1.384(4) no
C12 H12 . 0.9300 no
C13 C14 . 1.347(5) no
C13 H13 . 0.9300 no
C14 C15 . 1.362(5) no
C14 H14 . 0.9300 no
C15 C16 . 1.403(4) no
C15 H15 . 0.9300 no
C16 H16 . 0.9300 no
C31 C36 . 1.349(4) no
C31 C32 . 1.354(4) no
C32 C33 . 1.379(4) no
C32 H32 . 0.9300 no
C33 C34 . 1.360(5) no
C33 H33 . 0.9300 no
C34 C35 . 1.371(5) no
C34 H34 . 0.9300 no
C35 C36 . 1.389(4) no
C35 H35 . 0.9300 no
C36 H36 . 0.9300 no
C21A C22A . 1.3900 no
C21A C26A . 1.3900 no
C22A C23A . 1.3900 no
C22A H22A . 0.9300 no
C23A C24A . 1.3900 no
C23A H23A . 0.9300 no
C24A C25A . 1.3900 no
C24A H24A . 0.9300 no
C25A C26A . 1.3900 no
C25A H25A . 0.9300 no
C26A H26A . 0.9300 no
C21B C22B . 1.3900 no
C21B C26B . 1.3900 no
C22B C23B . 1.3900 no
C22B H22B . 0.9300 no
C23B C24B . 1.3900 no
C23B H23B . 0.9300 no
C24B C25B . 1.3900 no
C24B H24B . 0.9300 no
C25B C26B . 1.3900 no
C25B H25B . 0.9300 no
C26B H26B . 0.9300 no

loop_
_geom_hbond_atom_site_label_D
_geom_hbond_atom_site_label_H
_geom_hbond_atom_site_label_A
_geom_hbond_site_symmetry_A
_geom_hbond_distance_DH
_geom_hbond_distance_HA
_geom_hbond_distance_DA
_geom_hbond_angle_DHA
_geom_hbond_publ_flag
N1 H1 O1 3_666 0.82(2) 2.20(2) 2.974(2) 155(2) yes
N2 H2 O1 3_666 0.83(2) 2.14(2) 2.932(2) 159(2) yes
C2 H201 S1 1_555 0.98 2.59 3.126(2) 115 yes
C3 H301 O2 1_555 0.98 2.56 3.027(3) 109 yes

loop_
_geom_torsion_atom_site_label_1
_geom_torsion_atom_site_label_2
_geom_torsion_atom_site_label_3
_geom_torsion_atom_site_label_4
_geom_torsion
_geom_torsion_publ_flag
N2 C1 N1 C11 176.1(2) no
S1 C1 N1 C11 -3.4(3) yes
N1 C1 N2 C2 -179.2(2) no
S1 C1 N2 C2 0.2(3) yes
C1 N2 C2 C3 -116.7(2) no
C1 N2 C2 P1 116.0(2) no
N2 C2 C3 C5 69.0(3) no
P1 C2 C3 C5 -168.28(18) no
N2 C2 C3 C4 -56.8(3) no
P1 C2 C3 C4 65.9(3) no
C4 C3 C5 C6 -157.9(3) no
C2 C3 C5 C6 75.2(4) no
N2 C2 P1 O1 49.14(18) no
C3 C2 P1 O1 -77.09(18) no
N2 C2 P1 O3 -77.85(16) no
C3 C2 P1 O3 155.92(17) no
N2 C2 P1 O2 175.26(14) no
C3 C2 P1 O2 49.03(18) no
O1 P1 O2 C21A -41.6(3) no
O3 P1 O2 C21A 82.9(3) no
C2 P1 O2 C21A -168.7(3) no
O1 P1 O2 C21B -45.6(4) no
O3 P1 O2 C21B 78.9(3) no
C2 P1 O2 C21B -172.8(3) no
O1 P1 O3 C31 -12.2(2) no
O2 P1 O3 C31 -137.7(2) no
C2 P1 O3 C31 116.6(2) no
C1 N1 C11 C16 73.4(3) no
C1 N1 C11 C12 -109.8(3) no
C16 C11 C12 C13 -0.7(5) no
N1 C11 C12 C13 -177.6(3) no
C11 C12 C13 C14 0.2(6) no
C12 C13 C14 C15 0.3(6) no
C13 C14 C15 C16 -0.3(6) no
C12 C11 C16 C15 0.6(4) no
N1 C11 C16 C15 177.5(3) no
C14 C15 C16 C11 -0.1(5) no
P1 O3 C31 C36 -99.1(3) no
P1 O3 C31 C32 85.3(3) no
C36 C31 C32 C33 1.1(4) no
O3 C31 C32 C33 176.5(2) no
C31 C32 C33 C34 0.0(5) no
C32 C33 C34 C35 -0.7(5) no
C33 C34 C35 C36 0.4(6) no
C32 C31 C36 C35 -1.4(4) no
O3 C31 C36 C35 -176.8(2) no
C34 C35 C36 C31 0.6(5) no
P1 O2 C21A C22A 89.7(4) no
P1 O2 C21A C26A -95.2(5) no
O2 C21A C22A C23A 175.5(6) no
C26A C21A C22A C23A 0.0 no
C21A C22A C23A C24A 0.0 no
C22A C23A C24A C25A 0.0 no
C23A C24A C25A C26A 0.0 no
C24A C25A C26A C21A 0.0 no
O2 C21A C26A C25A -174.7(7) no
C22A C21A C26A C25A 0.0 no
P1 O2 C21B C22B 87.1(5) no
P1 O2 C21B C26B -94.7(4) no
O2 C21B C22B C23B 178.2(7) no
C26B C21B C22B C23B 0.0 no
C21B C22B C23B C24B 0.0 no
C22B C23B C24B C25B 0.0 no
C23B C24B C25B C26B 0.0 no
C24B C25B C26B C21B 0.0 no
O2 C21B C26B C25B -178.4(6) no
C22B C21B C26B C25B 0.0 no
